data_4347767
loop_
_publ_author_name
'Yang, Hui'
'Hu, Chun-Li'
'Mao, Jiang-Gao'

_publ_section_title
;
 Ln2Ga[B3O6(OH)]2[B7O9(OH)2](CH3CO2)2 (Ln = Y, Sm, Eu, Gd, Dy): A Series
 of Lanthanide Galloborates Decorated by Acetate Anions.
;
_journal_issue 12
_journal_name_full 'Inorganic chemistry'
_journal_page_first 6051
_journal_page_last 6060
_journal_paper_doi 10.1021/acs.inorgchem.6b00584
_journal_volume 55
_journal_year 2016
_chemical_formula_sum 'C4 H10 B13 Ga O29 Sm2'
_chemical_formula_weight 1033.07
_space_group_IT_number 15
_space_group_name_Hall '-C 2yc'
_space_group_name_H-M_alt 'C 1 2/c 1'
_symmetry_cell_setting monoclinic
_symmetry_space_group_name_H-M 'C 1 2/c 1'
_atom_sites_solution_hydrogens geom
_atom_sites_solution_primary direct
_atom_sites_solution_secondary difmap
_audit_creation_method SHELXL-97
_cell_angle_alpha 90.00
_cell_angle_beta 105.566(14)
_cell_angle_gamma 90.00
_cell_formula_units_Z 4
_cell_length_a 19.323(16)
_cell_length_b 8.608(7)
_cell_length_c 17.301(15)
_cell_measurement_reflns_used 5783
_cell_measurement_temperature 293(2)
_cell_measurement_theta_max 27.8167
_cell_measurement_theta_min 3.3573
_cell_volume 2772(4)
_computing_structure_refinement 'SHELXL-97 (Sheldrick, 1997)'
_computing_structure_solution 'SHELXS-97 (Sheldrick, 1990)'
_diffrn_ambient_temperature 293(2)
_diffrn_measured_fraction_theta_full 0.995
_diffrn_measured_fraction_theta_max 0.995
_diffrn_measurement_device_type 'SuperNova, Dual, Cu at zero, Atlas'
_diffrn_radiation_monochromator graphite
_diffrn_radiation_source 'fine-focus sealed tube'
_diffrn_radiation_type MoK\a
_diffrn_radiation_wavelength 0.71073
_diffrn_reflns_av_R_equivalents 0.0599
_diffrn_reflns_av_sigmaI/netI 0.0614
_diffrn_reflns_limit_h_max 25
_diffrn_reflns_limit_h_min -24
_diffrn_reflns_limit_k_max 10
_diffrn_reflns_limit_k_min -11
_diffrn_reflns_limit_l_max 22
_diffrn_reflns_limit_l_min -21
_diffrn_reflns_number 10362
_diffrn_reflns_theta_full 27.51
_diffrn_reflns_theta_max 27.51
_diffrn_reflns_theta_min 2.19
_exptl_absorpt_coefficient_mu 5.264
_exptl_absorpt_correction_T_max 1.00000
_exptl_absorpt_correction_T_min 0.71506
_exptl_absorpt_correction_type multi-scan
_exptl_crystal_colour Colorless
_exptl_crystal_density_diffrn 2.475
_exptl_crystal_density_method 'not measured'
_exptl_crystal_description Prism
_exptl_crystal_F_000 1944
_exptl_crystal_size_max 0.1
_exptl_crystal_size_mid 0.05
_exptl_crystal_size_min 0.05
_refine_diff_density_max 3.359
_refine_diff_density_min -1.522
_refine_diff_density_rms 0.252
_refine_ls_extinction_method none
_refine_ls_goodness_of_fit_ref 1.026
_refine_ls_hydrogen_treatment mixed
_refine_ls_matrix_type full
_refine_ls_number_parameters 224
_refine_ls_number_reflns 3166
_refine_ls_number_restraints 0
_refine_ls_restrained_S_all 1.026
_refine_ls_R_factor_all 0.0485
_refine_ls_R_factor_gt 0.0414
_refine_ls_shift/su_max 0.001
_refine_ls_shift/su_mean 0.000
_refine_ls_structure_factor_coef Fsqd
_refine_ls_weighting_details 'calc w=1/[\s^2^(Fo^2^)+(0.0637P)^2^+0.0000P] where P=(Fo^2^+2Fc^2^)/3'
_refine_ls_weighting_scheme calc
_refine_ls_wR_factor_gt 0.1037
_refine_ls_wR_factor_ref 0.1089
_reflns_number_gt 2733
_reflns_number_total 3166
_reflns_threshold_expression >2sigma(I)
_cod_data_source_file ic6b00584_si_002.cif
_cod_data_source_block 2
_cod_original_sg_symbol_H-M C2/c
_cod_database_code 4347767

loop_
_symmetry_equiv_pos_as_xyz
'x, y, z'
'-x, y, -z+1/2'
'x+1/2, y+1/2, z'
'-x+1/2, y+1/2, -z+1/2'
'-x, -y, -z'
'x, -y, z-1/2'
'-x+1/2, -y+1/2, -z'
'x+1/2, -y+1/2, z-1/2'

loop_
_atom_site_label
_atom_site_type_symbol
_atom_site_fract_x
_atom_site_fract_y
_atom_site_fract_z
_atom_site_U_iso_or_equiv
_atom_site_adp_type
_atom_site_occupancy
_atom_site_symmetry_multiplicity
_atom_site_calc_flag
_atom_site_refinement_flags
Sm1 Sm 0.344001(14) 0.82705(3) 0.189462(16) 0.00981(12) Uani 1 1 d .
Ga1 Ga 0.7500 0.7500 0.5000 0.0117(2) Uani 1 2 d S
B1 B 0.5609(4) 1.1733(7) 0.2480(5) 0.0196(15) Uani 1 1 d .
B2 B 0.5000 0.9211(11) 0.2500 0.0148(18) Uani 1 2 d S
B3 B 0.4949(4) 0.7132(9) 0.3505(5) 0.0199(14) Uani 1 1 d .
B4 B 0.6010(4) 0.6340(7) 0.4588(4) 0.0143(12) Uani 1 1 d .
B5 B 0.6725(3) 0.5798(8) 0.5967(4) 0.0141(12) Uani 1 1 d .
B6 B 0.7218(3) 0.5153(7) 0.7424(4) 0.0123(12) Uani 1 1 d .
B7 B 0.6913(4) 0.7910(7) 0.7596(4) 0.0148(13) Uani 1 1 d .
C1 C 0.3240(4) 1.0524(7) 0.0204(4) 0.0245(14) Uani 1 1 d .
C2 C 0.3426(7) 1.1996(11) -0.0165(6) 0.076(4) Uani 1 1 d .
H2A H 0.3829 1.2485 0.0201 0.114 Uiso 1 1 calc R
H2B H 0.3022 1.2688 -0.0277 0.114 Uiso 1 1 calc R
H2C H 0.3546 1.1753 -0.0655 0.114 Uiso 1 1 calc R
O1 O 0.5000 1.2499(7) 0.2500 0.0357(19) Uani 1 2 d S
O2 O 0.56035(19) 1.0133(4) 0.2400(2) 0.0130(8) Uani 1 1 d .
O3 O 0.5322(2) 0.8233(4) 0.3194(2) 0.0118(8) Uani 1 1 d .
O4 O 0.4230(2) 0.7013(5) 0.3146(3) 0.0197(9) Uani 1 1 d .
H4A H 0.4067 0.6257 0.3327 0.030 Uiso 1 1 calc R
O5 O 0.5299(2) 0.6259(5) 0.4133(3) 0.0241(10) Uani 1 1 d .
O6 O 0.6536(2) 0.6997(4) 0.4322(2) 0.0127(8) Uani 1 1 d .
O7 O 0.6123(2) 0.5674(5) 0.5337(2) 0.0212(9) Uani 1 1 d .
O8 O 0.7302(2) 0.6647(4) 0.5955(2) 0.0133(8) Uani 1 1 d .
O9 O 0.6685(2) 0.5004(4) 0.6645(2) 0.0126(8) Uani 1 1 d .
O10 O 0.6955(2) 0.4413(4) 0.8030(2) 0.0128(8) Uani 1 1 d .
H10A H 0.7046 0.3481 0.8038 0.019 Uiso 1 1 calc R
O11 O 0.7422(2) 0.6799(4) 0.7609(2) 0.0111(8) Uani 1 1 d .
O12 O 0.7081(2) 0.9472(4) 0.7631(2) 0.0131(8) Uani 1 1 d .
O13 O 0.6221(2) 0.7449(5) 0.7534(3) 0.0273(11) Uani 1 1 d .
O14 O 0.3483(2) 1.0323(5) 0.0937(3) 0.0211(9) Uani 1 1 d .
O15 O 0.2829(2) 0.9573(5) -0.0284(2) 0.0206(9) Uani 1 1 d .

loop_
_atom_site_aniso_label
_atom_site_aniso_U_11
_atom_site_aniso_U_22
_atom_site_aniso_U_33
_atom_site_aniso_U_23
_atom_site_aniso_U_13
_atom_site_aniso_U_12
Sm1 0.00689(17) 0.00998(18) 0.01288(19) -0.00026(9) 0.00318(13) 0.00021(9)
Ga1 0.0081(4) 0.0149(4) 0.0117(4) 0.0014(3) 0.0023(3) -0.0020(3)
B1 0.013(3) 0.014(3) 0.034(4) 0.006(3) 0.010(3) 0.001(2)
B2 0.013(4) 0.014(4) 0.016(5) 0.000 0.003(4) 0.000
B3 0.014(3) 0.023(3) 0.024(4) 0.004(3) 0.006(3) -0.003(3)
B4 0.013(3) 0.013(3) 0.016(3) 0.002(2) 0.002(3) -0.003(2)
B5 0.010(3) 0.017(3) 0.016(3) -0.001(2) 0.004(3) 0.003(2)
B6 0.009(3) 0.012(3) 0.016(3) 0.002(2) 0.004(2) 0.002(2)
B7 0.015(3) 0.010(3) 0.021(4) -0.001(2) 0.008(3) -0.002(2)
C1 0.024(3) 0.024(3) 0.025(3) 0.004(3) 0.006(3) -0.005(3)
C2 0.119(10) 0.056(6) 0.035(5) 0.019(4) -0.009(6) -0.056(7)
O1 0.016(3) 0.012(3) 0.086(6) 0.000 0.027(4) 0.000
O2 0.0096(18) 0.0100(18) 0.021(2) 0.0019(15) 0.0071(16) 0.0023(15)
O3 0.0091(19) 0.013(2) 0.013(2) 0.0040(13) 0.0011(17) -0.0021(14)
O4 0.0094(19) 0.026(2) 0.021(2) 0.0097(18) 0.0006(18) -0.0065(17)
O5 0.010(2) 0.032(2) 0.027(3) 0.017(2) -0.0006(19) -0.0038(19)
O6 0.0098(19) 0.019(2) 0.009(2) 0.0020(15) 0.0005(16) -0.0019(15)
O7 0.014(2) 0.030(2) 0.018(2) 0.0086(18) 0.0026(18) -0.0078(18)
O8 0.0110(19) 0.016(2) 0.012(2) 0.0015(14) 0.0018(17) -0.0047(15)
O9 0.0116(18) 0.0144(19) 0.0107(19) 0.0001(15) 0.0011(16) -0.0033(16)
O10 0.0154(19) 0.0080(18) 0.017(2) 0.0022(14) 0.0073(16) -0.0004(15)
O11 0.0064(18) 0.0105(19) 0.017(2) 0.0027(14) 0.0045(17) 0.0010(14)
O12 0.0110(18) 0.0079(18) 0.023(2) -0.0003(15) 0.0092(17) -0.0008(15)
O13 0.013(2) 0.014(2) 0.060(3) -0.007(2) 0.018(2) -0.0009(18)
O14 0.022(2) 0.016(2) 0.022(2) 0.0043(17) 0.0022(19) -0.0032(17)
O15 0.022(2) 0.018(2) 0.020(2) 0.0016(17) 0.0030(19) -0.0051(18)

loop_
_atom_type_symbol
_atom_type_description
_atom_type_scat_dispersion_real
_atom_type_scat_dispersion_imag
_atom_type_scat_source
C C 0.0033 0.0016 'International Tables Vol C Tables 4.2.6.8 and 6.1.1.4'
H H 0.0000 0.0000 'International Tables Vol C Tables 4.2.6.8 and 6.1.1.4'
B B 0.0013 0.0007 'International Tables Vol C Tables 4.2.6.8 and 6.1.1.4'
Sm Sm -0.1638 3.4418 'International Tables Vol C Tables 4.2.6.8 and 6.1.1.4'
Ga Ga 0.2307 1.6083 'International Tables Vol C Tables 4.2.6.8 and 6.1.1.4'
O O 0.0106 0.0060 'International Tables Vol C Tables 4.2.6.8 and 6.1.1.4'

loop_
_geom_angle_atom_site_label_1
_geom_angle_atom_site_label_2
_geom_angle_atom_site_label_3
_geom_angle
_geom_angle_site_symmetry_1
_geom_angle_site_symmetry_3
O8 Sm1 O6 68.92(14) 8_465 2_655
O8 Sm1 O12 79.33(13) 8_465 5_676
O6 Sm1 O12 140.66(13) 2_655 5_676
O8 Sm1 O3 134.91(15) 8_465 2_655
O6 Sm1 O3 71.75(13) 2_655 2_655
O12 Sm1 O3 122.30(12) 5_676 2_655
O8 Sm1 O14 72.88(14) 8_465 .
O6 Sm1 O14 73.78(15) 2_655 .
O12 Sm1 O14 75.13(15) 5_676 .
O3 Sm1 O14 75.75(14) 2_655 .
O8 Sm1 O10 79.55(13) 8_465 5_666
O6 Sm1 O10 72.17(13) 2_655 5_666
O12 Sm1 O10 124.95(13) 5_676 5_666
O3 Sm1 O10 108.44(12) 2_655 5_666
O14 Sm1 O10 142.01(13) . 5_666
O8 Sm1 O2 138.30(13) 8_465 2_655
O6 Sm1 O2 122.57(13) 2_655 2_655
O12 Sm1 O2 69.01(13) 5_676 2_655
O3 Sm1 O2 55.30(12) 2_655 2_655
O14 Sm1 O2 73.26(14) . 2_655
O10 Sm1 O2 141.13(13) 5_666 2_655
O8 Sm1 O4 146.97(13) 8_465 .
O6 Sm1 O4 114.10(15) 2_655 .
O12 Sm1 O4 105.20(15) 5_676 .
O3 Sm1 O4 70.83(14) 2_655 .
O14 Sm1 O4 140.15(14) . .
O10 Sm1 O4 71.09(13) 5_666 .
O2 Sm1 O4 70.14(14) 2_655 .
O8 Sm1 O11 69.08(15) 8_465 8_465
O6 Sm1 O11 127.44(13) 2_655 8_465
O12 Sm1 O11 54.59(12) 5_676 8_465
O3 Sm1 O11 155.98(14) 2_655 8_465
O14 Sm1 O11 120.68(14) . 8_465
O10 Sm1 O11 70.41(12) 5_666 8_465
O2 Sm1 O11 109.75(13) 2_655 8_465
O4 Sm1 O11 86.71(14) . 8_465
O8 Sm1 B2 152.73(14) 8_465 .
O6 Sm1 B2 100.09(12) 2_655 .
O12 Sm1 B2 97.70(18) 5_676 .
O3 Sm1 B2 28.54(13) 2_655 .
O14 Sm1 B2 80.13(16) . .
O10 Sm1 B2 122.03(19) 5_666 .
O2 Sm1 B2 28.69(17) 2_655 .
O4 Sm1 B2 60.16(15) . .
O11 Sm1 B2 130.93(11) 8_465 .
O8 Sm1 B6 62.81(16) 8_465 8_465
O6 Sm1 B6 131.71(15) 2_655 8_465
O12 Sm1 B6 28.84(14) 5_676 8_465
O3 Sm1 B6 150.61(15) 2_655 8_465
O14 Sm1 B6 92.99(16) . 8_465
O10 Sm1 B6 97.18(15) 5_666 8_465
O2 Sm1 B6 95.61(15) 2_655 8_465
O4 Sm1 B6 105.61(17) . 8_465
O11 Sm1 B6 28.81(14) 8_465 8_465
B2 Sm1 B6 123.63(18) . 8_465
O8 Sm1 Ga1 34.26(9) 8_465 2_655
O6 Sm1 Ga1 35.06(10) 2_655 2_655
O12 Sm1 Ga1 108.83(10) 5_676 2_655
O3 Sm1 Ga1 102.65(10) 2_655 2_655
O14 Sm1 Ga1 65.69(11) . 2_655
O10 Sm1 Ga1 76.77(9) 5_666 2_655
O2 Sm1 Ga1 137.51(9) 2_655 2_655
O4 Sm1 Ga1 142.52(11) . 2_655
O11 Sm1 Ga1 100.38(11) 8_465 2_655
B2 Sm1 Ga1 128.20(2) . 2_655
B6 Sm1 Ga1 96.93(13) 8_465 2_655
O8 Ga1 O8 180.000(1) . 7_666
O8 Ga1 O6 86.95(18) . 7_666
O8 Ga1 O6 93.05(18) 7_666 7_666
O8 Ga1 O6 93.05(18) . .
O8 Ga1 O6 86.95(18) 7_666 .
O6 Ga1 O6 180.000(1) 7_666 .
O8 Ga1 O15 91.13(17) . 8_566
O8 Ga1 O15 88.87(17) 7_666 8_566
O6 Ga1 O15 91.70(17) 7_666 8_566
O6 Ga1 O15 88.30(17) . 8_566
O8 Ga1 O15 88.87(17) . 2_655
O8 Ga1 O15 91.13(17) 7_666 2_655
O6 Ga1 O15 88.30(17) 7_666 2_655
O6 Ga1 O15 91.70(17) . 2_655
O15 Ga1 O15 180.000(1) 8_566 2_655
O8 Ga1 Sm1 43.27(13) . 8_566
O8 Ga1 Sm1 136.73(13) 7_666 8_566
O6 Ga1 Sm1 44.23(11) 7_666 8_566
O6 Ga1 Sm1 135.77(11) . 8_566
O15 Ga1 Sm1 86.49(12) 8_566 8_566
O15 Ga1 Sm1 93.51(12) 2_655 8_566
O8 Ga1 Sm1 136.73(13) . 2_655
O8 Ga1 Sm1 43.27(13) 7_666 2_655
O6 Ga1 Sm1 135.77(11) 7_666 2_655
O6 Ga1 Sm1 44.23(11) . 2_655
O15 Ga1 Sm1 93.51(12) 8_566 2_655
O15 Ga1 Sm1 86.49(12) 2_655 2_655
Sm1 Ga1 Sm1 180.000(1) 8_566 2_655
O1 B1 O13 119.4(6) . 6_575
O1 B1 O2 120.2(6) . .
O13 B1 O2 120.4(5) 6_575 .
O2 B2 O2 114.1(7) . 2_655
O2 B2 O3 113.2(2) . 2_655
O2 B2 O3 103.5(2) 2_655 2_655
O2 B2 O3 103.5(2) . .
O2 B2 O3 113.2(2) 2_655 .
O3 B2 O3 109.7(7) 2_655 .
O2 B2 Sm1 149.2(3) . .
O2 B2 Sm1 55.44(19) 2_655 .
O3 B2 Sm1 52.82(16) 2_655 .
O3 B2 Sm1 107.2(3) . .
O2 B2 Sm1 55.44(19) . 2_655
O2 B2 Sm1 149.2(3) 2_655 2_655
O3 B2 Sm1 107.2(3) 2_655 2_655
O3 B2 Sm1 52.82(16) . 2_655
Sm1 B2 Sm1 149.0(3) . 2_655
O5 B3 O4 123.7(6) . .
O5 B3 O3 119.7(6) . .
O4 B3 O3 116.6(6) . .
O6 B4 O7 123.4(6) . .
O6 B4 O5 123.3(5) . .
O7 B4 O5 113.3(5) . .
O8 B5 O7 124.3(6) . .
O8 B5 O9 121.4(5) . .
O7 B5 O9 114.3(5) . .
O10 B6 O9 109.6(5) . .
O10 B6 O11 113.3(5) . .
O9 B6 O11 111.3(5) . .
O10 B6 O12 112.1(5) . 4_646
O9 B6 O12 109.3(5) . 4_646
O11 B6 O12 101.1(4) . 4_646
O10 B6 Sm1 150.2(4) . 8_566
O9 B6 Sm1 99.8(3) . 8_566
O11 B6 Sm1 57.3(2) . 8_566
O12 B6 Sm1 51.3(2) 4_646 8_566
O11 B7 O13 118.8(5) . .
O11 B7 O12 121.3(5) . .
O13 B7 O12 119.9(5) . .
O14 C1 O15 125.5(6) . .
O14 C1 C2 118.8(6) . .
O15 C1 C2 115.7(6) . .
C1 C2 H2A 109.5 . .
C1 C2 H2B 109.5 . .
H2A C2 H2B 109.5 . .
C1 C2 H2C 109.5 . .
H2A C2 H2C 109.5 . .
H2B C2 H2C 109.5 . .
B1 O1 B1 121.8(7) . 2_655
B1 O2 B2 120.9(5) . .
B1 O2 Sm1 127.2(4) . 2_655
B2 O2 Sm1 95.9(3) . 2_655
B3 O3 B2 124.2(4) . .
B3 O3 Sm1 131.0(4) . 2_655
B2 O3 Sm1 98.64(19) . 2_655
B3 O4 Sm1 131.5(4) . .
B3 O4 H4A 109.5 . .
Sm1 O4 H4A 117.4 . .
B3 O5 B4 129.5(5) . .
B4 O6 Ga1 124.8(4) . .
B4 O6 Sm1 133.5(4) . 2_655
Ga1 O6 Sm1 100.71(16) . 2_655
B5 O7 B4 127.1(5) . .
B5 O8 Ga1 125.2(4) . .
B5 O8 Sm1 129.2(4) . 8_566
Ga1 O8 Sm1 102.48(17) . 8_566
B5 O9 B6 123.7(4) . .
B6 O10 Sm1 129.6(3) . 5_666
B6 O10 H10A 109.5 . .
Sm1 O10 H10A 31.1 5_666 .
B7 O11 B6 121.0(4) . .
B7 O11 Sm1 130.1(3) . 8_566
B6 O11 Sm1 93.9(3) . 8_566
B7 O12 B6 125.7(4) . 4_656
B7 O12 Sm1 132.7(4) . 5_676
B6 O12 Sm1 99.9(3) 4_656 5_676
B1 O13 B7 131.9(5) 6_576 .
C1 O14 Sm1 136.2(4) . .
C1 O15 Ga1 126.1(4) . 2_655

loop_
_geom_bond_atom_site_label_1
_geom_bond_atom_site_label_2
_geom_bond_distance
_geom_bond_site_symmetry_2
Sm1 O8 2.358(4) 8_465
Sm1 O6 2.385(4) 2_655
Sm1 O12 2.431(4) 5_676
Sm1 O3 2.437(4) 2_655
Sm1 O14 2.439(4) .
Sm1 O10 2.447(4) 5_666
Sm1 O2 2.503(4) 2_655
Sm1 O4 2.533(4) .
Sm1 O11 2.589(4) 8_465
Sm1 B2 3.024(3) .
Sm1 B6 3.070(6) 8_465
Sm1 Ga1 3.360(2) 2_655
Ga1 O8 1.937(4) .
Ga1 O8 1.937(4) 7_666
Ga1 O6 1.964(4) 7_666
Ga1 O6 1.964(4) .
Ga1 O15 1.999(4) 8_566
Ga1 O15 1.999(4) 2_655
Ga1 Sm1 3.360(2) 8_566
Ga1 Sm1 3.360(2) 2_655
B1 O1 1.357(7) .
B1 O13 1.359(8) 6_575
B1 O2 1.384(7) .
B2 O2 1.459(6) .
B2 O2 1.459(6) 2_655
B2 O3 1.461(6) 2_655
B2 O3 1.461(6) .
B2 Sm1 3.024(3) 2_655
B3 O5 1.344(9) .
B3 O4 1.366(8) .
B3 O3 1.384(8) .
B4 O6 1.348(8) .
B4 O7 1.379(8) .
B4 O5 1.389(8) .
B5 O8 1.340(7) .
B5 O7 1.368(8) .
B5 O9 1.377(7) .
B6 O10 1.430(7) .
B6 O9 1.466(7) .
B6 O11 1.483(7) .
B6 O12 1.503(7) 4_646
B6 Sm1 3.070(6) 8_566
B7 O11 1.369(7) .
B7 O13 1.370(8) .
B7 O12 1.381(7) .
C1 O14 1.241(7) .
C1 O15 1.284(8) .
C1 C2 1.505(10) .
C2 H2A 0.9600 .
C2 H2B 0.9600 .
C2 H2C 0.9600 .
O1 B1 1.357(7) 2_655
O2 Sm1 2.503(4) 2_655
O3 Sm1 2.437(4) 2_655
O4 H4A 0.8200 .
O6 Sm1 2.385(4) 2_655
O8 Sm1 2.358(4) 8_566
O10 Sm1 2.447(4) 5_666
O10 H10A 0.8200 .
O11 Sm1 2.589(4) 8_566
O12 B6 1.503(7) 4_656
O12 Sm1 2.431(4) 5_676
O13 B1 1.359(8) 6_576
O15 Ga1 1.999(4) 2_655

loop_
_geom_hbond_atom_site_label_D
_geom_hbond_atom_site_label_H
_geom_hbond_atom_site_label_A
_geom_hbond_distance_DH
_geom_hbond_distance_HA
_geom_hbond_distance_DA
_geom_hbond_angle_DHA
_geom_hbond_site_symmetry_A
O10 H10A O11 0.82 2.24 2.905(5) 138.3 4_646
O10 H10A O8 0.82 2.44 3.075(6) 135.5 4_646
O4 H4A O9 0.82 1.83 2.572(6) 150.6 5_666
